data_7102373
loop_
_publ_author_name
'Yeung, Chi-Tung'
'Yeung, Ho-Lun'
'Tsang, Chui-Shan'
'Wong, Wai-Yeung'
'Kwong, Hoi-Lun'

_publ_section_title
;
 Supramolecular double helical Cu(I) complexes for asymmetric
 cyclopropanation.
;
_journal_issue 48
_journal_name_full 'Chemical communications (Cambridge, England)'
_journal_page_first 5203
_journal_page_last 5205
_journal_paper_doi 10.1039/b713010d
_journal_year 2007
_chemical_formula_sum 'C82 H82 Cu2 F12 N10 P2'
_chemical_formula_weight 1624.60
_chemical_name_systematic
;
?
;
_space_group_IT_number 4
_symmetry_cell_setting monoclinic
_symmetry_space_group_name_Hall 'P 2yb'
_symmetry_space_group_name_H-M 'P 1 21 1'
_atom_sites_solution_hydrogens geom
_atom_sites_solution_primary direct
_atom_sites_solution_secondary difmap
_audit_creation_method SHELXL-97
_cell_angle_alpha 90.00
_cell_angle_beta 101.6540(10)
_cell_angle_gamma 90.00
_cell_formula_units_Z 2
_cell_length_a 15.5877(8)
_cell_length_b 13.2827(7)
_cell_length_c 19.0425(10)
_cell_measurement_temperature 293(2)
_cell_volume 3861.4(3)
_computing_cell_refinement 'SAINT (Bruker, 1999)'
_computing_data_collection 'SMART (Bruker, 1998)'
_computing_data_reduction SAINT
_computing_structure_refinement 'SHELXL-97 (Sheldrick, 1997)'
_computing_structure_solution 'SHELXS-97 (Sheldrick, 1990)'
_diffrn_ambient_temperature 293(2)
_diffrn_measured_fraction_theta_full 0.999
_diffrn_measured_fraction_theta_max 0.999
_diffrn_measurement_device_type 'Smart CCD'
_diffrn_measurement_method '\w and \f scans'
_diffrn_radiation_monochromator graphite
_diffrn_radiation_source 'fine-focus sealed tube'
_diffrn_radiation_type MoK\a
_diffrn_radiation_wavelength 0.71073
_diffrn_reflns_av_R_equivalents 0.0276
_diffrn_reflns_av_sigmaI/netI 0.0782
_diffrn_reflns_limit_h_max 18
_diffrn_reflns_limit_h_min -18
_diffrn_reflns_limit_k_max 15
_diffrn_reflns_limit_k_min -15
_diffrn_reflns_limit_l_max 13
_diffrn_reflns_limit_l_min -22
_diffrn_reflns_number 19386
_diffrn_reflns_theta_full 25.00
_diffrn_reflns_theta_max 25.00
_diffrn_reflns_theta_min 1.33
_exptl_absorpt_coefficient_mu 0.673
_exptl_absorpt_correction_T_max 1.0000
_exptl_absorpt_correction_T_min 0.9081
_exptl_absorpt_correction_type multi-scan
_exptl_absorpt_process_details SADABS
_exptl_crystal_colour red-brown
_exptl_crystal_density_diffrn 1.397
_exptl_crystal_density_method 'not measured'
_exptl_crystal_description block
_exptl_crystal_F_000 1680
_exptl_crystal_size_max 0.32
_exptl_crystal_size_mid 0.26
_exptl_crystal_size_min 0.20
_refine_diff_density_max 0.726
_refine_diff_density_min -0.506
_refine_diff_density_rms 0.060
_refine_ls_abs_structure_details 'Flack H D (1983), Acta Cryst. A39, 876-881'
_refine_ls_abs_structure_Flack -0.002(12)
_refine_ls_extinction_method none
_refine_ls_goodness_of_fit_ref 1.016
_refine_ls_hydrogen_treatment constr
_refine_ls_matrix_type full
_refine_ls_number_parameters 973
_refine_ls_number_reflns 13289
_refine_ls_number_restraints 1
_refine_ls_restrained_S_all 1.016
_refine_ls_R_factor_all 0.0819
_refine_ls_R_factor_gt 0.0535
_refine_ls_shift/su_max 0.001
_refine_ls_shift/su_mean 0.000
_refine_ls_structure_factor_coef Fsqd
_refine_ls_weighting_details 'calc w=1/[\s^2^(Fo^2^)+(0.0836P)^2^+0.0000P] where P=(Fo^2^+2Fc^2^)/3'
_refine_ls_weighting_scheme calc
_refine_ls_wR_factor_gt 0.1354
_refine_ls_wR_factor_ref 0.1535
_reflns_number_gt 9804
_reflns_number_total 13289
_reflns_threshold_expression >2sigma(I)
_cod_data_source_file b713010d.txt
_cod_data_source_block wy1547wm
_cod_depositor_comments
;
The following automatic conversions were performed:
'_symmetry_cell_setting' value 'Monoclinic' changed to 'monoclinic'
according to '/home/saulius/struct/CIF-dictionaries/cif_core.dic'
dictionary named 'cif_core.dic' version 2.4.1 from 2010-06-29.

Automatic conversion script
Id: cif_fix_enum 1527 2010-12-29 10:47:43Z saulius 
;
_cod_original_sg_symbol_H-M P2(1)
_cod_database_code 7102373

loop_
_symmetry_equiv_pos_as_xyz
'x, y, z'
'-x, y+1/2, -z'

loop_
_atom_site_label
_atom_site_type_symbol
_atom_site_fract_x
_atom_site_fract_y
_atom_site_fract_z
_atom_site_U_iso_or_equiv
_atom_site_adp_type
_atom_site_occupancy
_atom_site_symmetry_multiplicity
_atom_site_calc_flag
_atom_site_refinement_flags
C1 C 0.2069(4) 0.4884(4) 0.5610(3) 0.0538(14) Uani 1 1 d .
H1A H 0.2190 0.4175 0.5616 0.081 Uiso 1 1 calc R
H1B H 0.2245 0.5185 0.5203 0.081 Uiso 1 1 calc R
H1C H 0.1453 0.4988 0.5577 0.081 Uiso 1 1 calc R
C2 C 0.2375(5) 0.4779(5) 0.6934(3) 0.076(2) Uani 1 1 d .
H2A H 0.2430 0.4071 0.6855 0.114 Uiso 1 1 calc R
H2B H 0.1789 0.4926 0.6987 0.114 Uiso 1 1 calc R
H2C H 0.2781 0.4974 0.7361 0.114 Uiso 1 1 calc R
C3 C 0.2575(4) 0.5363(4) 0.6293(3) 0.0520(14) Uani 1 1 d .
C4 C 0.2500(4) 0.6522(4) 0.6408(3) 0.0532(13) Uani 1 1 d .
H4A H 0.2056 0.6738 0.6674 0.064 Uiso 1 1 calc R
C5 C 0.2514(3) 0.7074(4) 0.5728(3) 0.0434(12) Uani 1 1 d .
C6 C 0.3179(3) 0.6817(3) 0.5366(3) 0.0417(12) Uani 1 1 d .
C7 C 0.3780(3) 0.5935(4) 0.5652(3) 0.0484(12) Uani 1 1 d .
H7A H 0.3638 0.5382 0.5307 0.058 Uiso 1 1 calc R
C8 C 0.3574(4) 0.5565(4) 0.6370(3) 0.0534(14) Uani 1 1 d .
H8A H 0.3962 0.5038 0.6615 0.064 Uiso 1 1 calc R
C9 C 0.3449(4) 0.6487(5) 0.6835(3) 0.0610(15) Uani 1 1 d .
H9A H 0.3502 0.6337 0.7340 0.073 Uiso 1 1 calc R
H9B H 0.3799 0.7067 0.6764 0.073 Uiso 1 1 calc R
C10 C 0.4740(4) 0.6168(5) 0.5720(4) 0.0698(18) Uani 1 1 d .
H10A H 0.4844 0.6395 0.5266 0.105 Uiso 1 1 calc R
H10B H 0.5078 0.5571 0.5864 0.105 Uiso 1 1 calc R
H10C H 0.4908 0.6685 0.6073 0.105 Uiso 1 1 calc R
C11 C 0.1953(3) 0.7828(4) 0.5443(3) 0.0473(13) Uani 1 1 d .
H11A H 0.1490 0.8001 0.5659 0.057 Uiso 1 1 calc R
C12 C 0.2071(3) 0.8332(4) 0.4840(3) 0.0453(12) Uani 1 1 d .
H12A H 0.1690 0.8845 0.4645 0.054 Uiso 1 1 calc R
C13 C 0.2763(3) 0.8064(3) 0.4527(3) 0.0371(11) Uani 1 1 d .
C14 C 0.2960(3) 0.8619(4) 0.3898(3) 0.0427(12) Uani 1 1 d .
C15 C 0.2846(4) 0.9655(4) 0.3849(3) 0.0506(14) Uani 1 1 d .
H15A H 0.2646 1.0010 0.4205 0.061 Uiso 1 1 calc R
C16 C 0.3035(4) 1.0146(4) 0.3261(4) 0.0637(16) Uani 1 1 d .
H16A H 0.2951 1.0837 0.3210 0.076 Uiso 1 1 calc R
C17 C 0.3350(4) 0.9607(4) 0.2752(3) 0.0578(15) Uani 1 1 d .
H17A H 0.3495 0.9933 0.2360 0.069 Uiso 1 1 calc R
C18 C 0.3449(3) 0.8575(4) 0.2828(3) 0.0436(12) Uani 1 1 d .
C19 C 0.3766(3) 0.7931(4) 0.2285(3) 0.0436(12) Uani 1 1 d .
C20 C 0.4205(4) 0.8327(5) 0.1780(3) 0.0574(16) Uani 1 1 d .
H20A H 0.4300 0.9016 0.1754 0.069 Uiso 1 1 calc R
C21 C 0.4494(4) 0.7672(5) 0.1321(3) 0.0636(17) Uani 1 1 d .
H21A H 0.4798 0.7913 0.0983 0.076 Uiso 1 1 calc R
C22 C 0.4325(4) 0.6629(5) 0.1364(3) 0.0576(14) Uani 1 1 d .
H22A H 0.4514 0.6172 0.1058 0.069 Uiso 1 1 calc R
C23 C 0.3870(3) 0.6313(4) 0.1877(3) 0.0412(12) Uani 1 1 d .
C24 C 0.3640(3) 0.5228(4) 0.1928(3) 0.0421(12) Uani 1 1 d .
C25 C 0.4268(4) 0.4483(5) 0.1938(3) 0.0586(15) Uani 1 1 d .
H25A H 0.4846 0.4655 0.1933 0.070 Uiso 1 1 calc R
C26 C 0.4034(4) 0.3510(5) 0.1955(3) 0.0623(16) Uani 1 1 d .
H26A H 0.4453 0.3007 0.1978 0.075 Uiso 1 1 calc R
C27 C 0.3176(4) 0.3261(4) 0.1937(3) 0.0588(15) Uani 1 1 d .
H27A H 0.3004 0.2589 0.1927 0.071 Uiso 1 1 calc R
C28 C 0.2561(4) 0.4033(4) 0.1935(3) 0.0453(12) Uani 1 1 d .
C29 C 0.1611(4) 0.3835(4) 0.1886(3) 0.0478(13) Uani 1 1 d .
C30 C 0.1287(5) 0.2863(4) 0.1874(5) 0.081(2) Uani 1 1 d .
H30A H 0.1662 0.2316 0.1892 0.098 Uiso 1 1 calc R
C31 C 0.0394(5) 0.2712(5) 0.1835(5) 0.091(3) Uani 1 1 d .
H31A H 0.0168 0.2064 0.1834 0.109 Uiso 1 1 calc R
C32 C -0.0143(4) 0.3527(4) 0.1798(4) 0.0649(17) Uani 1 1 d .
C33 C 0.0218(3) 0.4494(4) 0.1828(3) 0.0447(12) Uani 1 1 d .
C34 C -0.0382(3) 0.5382(4) 0.1855(3) 0.0453(12) Uani 1 1 d .
H34A H -0.0185 0.5716 0.2318 0.054 Uiso 1 1 calc R
C35 C -0.0392(4) 0.6174(5) 0.1268(3) 0.0624(16) Uani 1 1 d .
H35A H 0.0193 0.6413 0.1284 0.094 Uiso 1 1 calc R
H35B H -0.0759 0.6727 0.1344 0.094 Uiso 1 1 calc R
H35C H -0.0616 0.5878 0.0807 0.094 Uiso 1 1 calc R
C36 C -0.1320(3) 0.5003(5) 0.1828(3) 0.0536(14) Uani 1 1 d .
H36A H -0.1756 0.5534 0.1829 0.064 Uiso 1 1 calc R
C37 C -0.1557(4) 0.4225(5) 0.1205(4) 0.0722(18) Uani 1 1 d .
H37A H -0.2181 0.4119 0.1037 0.087 Uiso 1 1 calc R
H37B H -0.1259 0.4331 0.0811 0.087 Uiso 1 1 calc R
C38 C -0.1110(4) 0.3453(5) 0.1769(4) 0.0717(19) Uani 1 1 d .
H38A H -0.1356 0.2771 0.1721 0.086 Uiso 1 1 calc R
C39 C -0.1370(4) 0.4108(4) 0.2357(3) 0.0590(15) Uani 1 1 d .
C40 C -0.0778(4) 0.4123(5) 0.3093(4) 0.0716(18) Uani 1 1 d .
H40A H -0.0189 0.4268 0.3047 0.107 Uiso 1 1 calc R
H40B H -0.0796 0.3479 0.3317 0.107 Uiso 1 1 calc R
H40C H -0.0975 0.4633 0.3381 0.107 Uiso 1 1 calc R
C41 C -0.2323(4) 0.3887(5) 0.2433(5) 0.086(2) Uani 1 1 d .
H41A H -0.2325 0.3336 0.2758 0.130 Uiso 1 1 calc R
H41B H -0.2670 0.3714 0.1972 0.130 Uiso 1 1 calc R
H41C H -0.2565 0.4473 0.2614 0.130 Uiso 1 1 calc R
C42 C 0.3141(6) 0.3599(6) -0.1198(4) 0.103(3) Uani 1 1 d .
H42A H 0.3745 0.3729 -0.1207 0.155 Uiso 1 1 calc R
H42B H 0.2792 0.3695 -0.1670 0.155 Uiso 1 1 calc R
H42C H 0.3079 0.2919 -0.1047 0.155 Uiso 1 1 calc R
C43 C 0.3492(5) 0.4327(6) 0.0035(4) 0.092(2) Uani 1 1 d .
H43A H 0.4064 0.4462 -0.0058 0.139 Uiso 1 1 calc R
H43B H 0.3491 0.3675 0.0254 0.139 Uiso 1 1 calc R
H43C H 0.3346 0.4830 0.0353 0.139 Uiso 1 1 calc R
C44 C 0.2827(5) 0.4345(5) -0.0660(3) 0.0716(19) Uani 1 1 d .
C45 C 0.1627(5) 0.4872(6) -0.1319(4) 0.087(2) Uani 1 1 d .
H45A H 0.1590 0.4534 -0.1775 0.104 Uiso 1 1 calc R
H45B H 0.1128 0.5310 -0.1323 0.104 Uiso 1 1 calc R
C46 C 0.2517(5) 0.5360(5) -0.1019(3) 0.0659(17) Uani 1 1 d .
H46A H 0.2842 0.5609 -0.1374 0.079 Uiso 1 1 calc R
C47 C 0.2387(4) 0.6096(5) -0.0451(3) 0.0544(14) Uani 1 1 d .
C48 C 0.1897(4) 0.5766(4) 0.0041(3) 0.0522(14) Uani 1 1 d .
C49 C 0.1569(5) 0.4674(5) -0.0007(3) 0.0666(17) Uani 1 1 d .
H49A H 0.1871 0.4327 0.0428 0.080 Uiso 1 1 calc R
C50 C 0.1854(5) 0.4162(5) -0.0646(3) 0.0756(19) Uani 1 1 d .
H50A H 0.1659 0.3464 -0.0733 0.091 Uiso 1 1 calc R
C51 C 0.0594(5) 0.4577(7) -0.0033(4) 0.105(3) Uani 1 1 d .
H51A H 0.0432 0.3879 -0.0060 0.157 Uiso 1 1 calc R
H51B H 0.0276 0.4924 -0.0448 0.157 Uiso 1 1 calc R
H51C H 0.0455 0.4869 0.0392 0.157 Uiso 1 1 calc R
C52 C 0.2705(4) 0.7053(5) -0.0381(3) 0.0597(16) Uani 1 1 d .
H52A H 0.3050 0.7290 -0.0691 0.072 Uiso 1 1 calc R
C53 C 0.2512(4) 0.7680(4) 0.0154(3) 0.0577(15) Uani 1 1 d .
H53A H 0.2727 0.8334 0.0211 0.069 Uiso 1 1 calc R
C54 C 0.1989(3) 0.7296(4) 0.0599(3) 0.0460(12) Uani 1 1 d .
C55 C 0.1720(3) 0.7947(4) 0.1159(3) 0.0484(13) Uani 1 1 d .
C56 C 0.1606(4) 0.8968(4) 0.1086(3) 0.0603(16) Uani 1 1 d .
H56A H 0.1727 0.9291 0.0685 0.072 Uiso 1 1 calc R
C57 C 0.1312(4) 0.9515(5) 0.1602(4) 0.0649(17) Uani 1 1 d .
H57A H 0.1244 1.0209 0.1559 0.078 Uiso 1 1 calc R
C58 C 0.1121(4) 0.9009(4) 0.2188(3) 0.0605(16) Uani 1 1 d .
H58A H 0.0916 0.9359 0.2544 0.073 Uiso 1 1 calc R
C59 C 0.1239(3) 0.7987(4) 0.2237(3) 0.0446(12) Uani 1 1 d .
C60 C 0.1087(3) 0.7387(4) 0.2859(3) 0.0451(12) Uani 1 1 d .
C61 C 0.0472(3) 0.7650(5) 0.3272(3) 0.0547(15) Uani 1 1 d .
H61A H 0.0147 0.8239 0.3179 0.066 Uiso 1 1 calc R
C62 C 0.0361(4) 0.7018(5) 0.3817(3) 0.0553(15) Uani 1 1 d .
H62A H -0.0046 0.7177 0.4096 0.066 Uiso 1 1 calc R
C63 C 0.0851(3) 0.6150(5) 0.3950(3) 0.0509(14) Uani 1 1 d .
H63A H 0.0775 0.5710 0.4313 0.061 Uiso 1 1 calc R
C64 C 0.1462(3) 0.5951(4) 0.3526(3) 0.0408(11) Uani 1 1 d .
C65 C 0.2071(3) 0.5082(4) 0.3666(2) 0.0375(11) Uani 1 1 d .
C66 C 0.1788(3) 0.4121(4) 0.3797(3) 0.0480(13) Uani 1 1 d .
H66A H 0.1203 0.4010 0.3814 0.058 Uiso 1 1 calc R
C67 C 0.2364(4) 0.3344(4) 0.3900(3) 0.0513(13) Uani 1 1 d .
H67A H 0.2180 0.2693 0.3970 0.062 Uiso 1 1 calc R
C68 C 0.3240(4) 0.3548(4) 0.3898(3) 0.0490(14) Uani 1 1 d .
H68A H 0.3651 0.3031 0.3967 0.059 Uiso 1 1 calc R
C69 C 0.3494(3) 0.4514(4) 0.3793(3) 0.0384(11) Uani 1 1 d .
C70 C 0.4432(3) 0.4795(4) 0.3841(3) 0.0387(11) Uani 1 1 d .
C71 C 0.5091(4) 0.4092(4) 0.3946(3) 0.0571(15) Uani 1 1 d .
H71A H 0.4961 0.3416 0.3999 0.069 Uiso 1 1 calc R
C72 C 0.5957(4) 0.4391(4) 0.3973(3) 0.0542(14) Uani 1 1 d .
H72A H 0.6410 0.3922 0.4045 0.065 Uiso 1 1 calc R
C73 C 0.6122(3) 0.5390(4) 0.3889(3) 0.0431(12) Uani 1 1 d .
C74 C 0.5429(3) 0.6086(4) 0.3802(2) 0.0375(11) Uani 1 1 d .
C75 C 0.5622(3) 0.7191(4) 0.3711(3) 0.0424(12) Uani 1 1 d .
H75A H 0.5321 0.7398 0.3231 0.051 Uiso 1 1 calc R
C76 C 0.5309(4) 0.7866(4) 0.4254(3) 0.0545(14) Uani 1 1 d .
H76A H 0.4691 0.7775 0.4218 0.082 Uiso 1 1 calc R
H76B H 0.5426 0.8556 0.4157 0.082 Uiso 1 1 calc R
H76C H 0.5613 0.7692 0.4728 0.082 Uiso 1 1 calc R
C77 C 0.6614(3) 0.7337(4) 0.3763(3) 0.0528(14) Uani 1 1 d .
H77A H 0.6798 0.8038 0.3730 0.063 Uiso 1 1 calc R
C78 C 0.7017(3) 0.5817(4) 0.3929(3) 0.0513(13) Uani 1 1 d .
H78A H 0.7502 0.5334 0.4015 0.062 Uiso 1 1 calc R
C79 C 0.7119(4) 0.6754(5) 0.4430(3) 0.0605(15) Uani 1 1 d .
H79A H 0.7719 0.6974 0.4596 0.073 Uiso 1 1 calc R
H79B H 0.6809 0.6704 0.4822 0.073 Uiso 1 1 calc R
C80 C 0.7003(3) 0.6589(5) 0.3290(3) 0.0520(12) Uani 1 1 d .
C81 C 0.6460(4) 0.6351(5) 0.2552(3) 0.0620(16) Uani 1 1 d .
H81A H 0.6512 0.6892 0.2229 0.093 Uiso 1 1 calc R
H81B H 0.5857 0.6273 0.2584 0.093 Uiso 1 1 calc R
H81C H 0.6668 0.5739 0.2377 0.093 Uiso 1 1 calc R
C82 C 0.7956(4) 0.6880(5) 0.3217(4) 0.078(2) Uani 1 1 d .
H82A H 0.7930 0.7353 0.2832 0.117 Uiso 1 1 calc R
H82B H 0.8263 0.6287 0.3118 0.117 Uiso 1 1 calc R
H82C H 0.8260 0.7179 0.3656 0.117 Uiso 1 1 calc R
Cu1 Cu 0.34239(4) 0.65884(4) 0.34046(3) 0.04508(17) Uani 1 1 d .
Cu2 Cu 0.17942(4) 0.59870(5) 0.19276(4) 0.0564(2) Uani 1 1 d .
F1 F 0.0276(5) 0.0014(4) 0.3784(4) 0.161(3) Uani 1 1 d .
F2 F -0.0276(5) 0.1379(9) 0.3331(4) 0.231(4) Uani 1 1 d .
F3 F 0.1082(5) 0.1167(7) 0.3442(6) 0.219(4) Uani 1 1 d .
F4 F 0.0615(5) 0.2216(4) 0.4115(7) 0.237(6) Uani 1 1 d .
F5 F 0.1188(6) 0.0835(7) 0.4526(5) 0.249(5) Uani 1 1 d .
F6 F -0.0272(4) 0.1159(5) 0.4381(4) 0.180(3) Uani 1 1 d .
F7 F 0.3390(13) 0.0053(9) 0.0452(10) 0.371(10) Uani 1 1 d .
F8 F 0.3891(11) 0.0972(9) 0.1344(6) 0.321(7) Uani 1 1 d .
F9 F 0.3187(17) 0.136(2) 0.009(2) 0.57(2) Uani 1 1 d .
F10 F 0.4718(12) 0.0207(12) 0.0784(10) 0.363(11) Uani 1 1 d .
F11 F 0.4417(12) 0.1067(12) -0.0065(8) 0.349(9) Uani 1 1 d .
F12 F 0.417(2) 0.1897(7) 0.0692(10) 0.56(2) Uani 1 1 d .
N1 N 0.3302(2) 0.7291(3) 0.4778(2) 0.0394(9) Uani 1 1 d .
N2 N 0.3250(2) 0.8086(3) 0.3391(2) 0.0366(9) Uani 1 1 d .
N3 N 0.3599(3) 0.6943(3) 0.2340(2) 0.0414(10) Uani 1 1 d .
N4 N 0.2801(3) 0.5011(3) 0.1927(2) 0.0412(9) Uani 1 1 d .
N5 N 0.1084(3) 0.4637(3) 0.1867(2) 0.0430(10) Uani 1 1 d .
N6 N 0.4600(2) 0.5785(3) 0.3756(2) 0.0347(9) Uani 1 1 d .
N7 N 0.2918(3) 0.5273(3) 0.3667(2) 0.0373(9) Uani 1 1 d .
N8 N 0.1565(2) 0.6551(3) 0.29873(19) 0.0375(8) Uani 1 1 d .
N9 N 0.1536(3) 0.7452(3) 0.1730(2) 0.0432(10) Uani 1 1 d .
N10 N 0.1705(3) 0.6343(3) 0.0563(2) 0.0505(11) Uani 1 1 d .
P1 P 0.04253(11) 0.11138(14) 0.39676(13) 0.0771(6) Uani 1 1 d .
P2 P 0.4014(4) 0.0942(2) 0.0542(3) 0.200(2) Uani 1 1 d .

loop_
_atom_site_aniso_label
_atom_site_aniso_U_11
_atom_site_aniso_U_22
_atom_site_aniso_U_33
_atom_site_aniso_U_23
_atom_site_aniso_U_13
_atom_site_aniso_U_12
C1 0.061(4) 0.051(3) 0.050(3) -0.001(3) 0.014(3) 0.003(3)
C2 0.124(6) 0.055(4) 0.062(4) 0.005(3) 0.049(4) 0.009(4)
C3 0.077(4) 0.045(3) 0.039(3) 0.003(2) 0.021(3) 0.004(3)
C4 0.073(4) 0.048(3) 0.044(3) -0.005(3) 0.027(3) -0.006(3)
C5 0.049(3) 0.039(3) 0.044(3) -0.007(2) 0.015(2) 0.002(2)
C6 0.044(3) 0.035(3) 0.045(3) -0.007(2) 0.007(2) 0.004(2)
C7 0.051(3) 0.046(3) 0.049(3) 0.005(3) 0.010(2) 0.012(3)
C8 0.076(4) 0.042(3) 0.042(3) 0.008(2) 0.012(3) 0.009(3)
C9 0.082(4) 0.061(4) 0.038(3) -0.002(3) 0.008(3) -0.004(3)
C10 0.057(4) 0.068(4) 0.085(4) 0.023(3) 0.016(3) 0.017(3)
C11 0.043(3) 0.044(3) 0.060(4) -0.007(3) 0.022(3) 0.005(2)
C12 0.043(3) 0.039(3) 0.055(3) -0.001(2) 0.012(3) 0.008(2)
C13 0.037(3) 0.030(2) 0.044(3) -0.004(2) 0.007(2) 0.002(2)
C14 0.037(3) 0.040(3) 0.048(3) 0.003(2) 0.001(2) 0.004(2)
C15 0.058(4) 0.040(3) 0.054(3) 0.000(3) 0.014(3) 0.004(3)
C16 0.074(4) 0.034(3) 0.081(5) 0.008(3) 0.010(3) 0.007(3)
C17 0.070(4) 0.046(3) 0.059(4) 0.018(3) 0.015(3) 0.007(3)
C18 0.039(3) 0.043(3) 0.046(3) 0.011(2) 0.002(2) -0.001(2)
C19 0.045(3) 0.044(3) 0.040(3) 0.004(2) 0.006(2) -0.001(2)
C20 0.055(4) 0.058(4) 0.062(4) 0.022(3) 0.020(3) -0.003(3)
C21 0.066(4) 0.076(4) 0.055(4) 0.020(3) 0.027(3) -0.001(3)
C22 0.052(3) 0.078(4) 0.046(3) 0.004(3) 0.017(3) 0.005(3)
C23 0.036(3) 0.053(3) 0.034(3) 0.003(2) 0.006(2) 0.004(2)
C24 0.048(3) 0.046(3) 0.033(3) 0.000(2) 0.009(2) 0.008(2)
C25 0.044(3) 0.066(4) 0.065(4) -0.009(3) 0.011(3) 0.012(3)
C26 0.057(4) 0.061(4) 0.068(4) -0.007(3) 0.010(3) 0.019(3)
C27 0.069(4) 0.046(3) 0.061(4) -0.005(3) 0.011(3) 0.010(3)
C28 0.060(3) 0.041(3) 0.035(3) 0.000(2) 0.011(2) 0.011(3)
C29 0.057(3) 0.043(3) 0.046(3) -0.007(2) 0.014(3) 0.002(2)
C30 0.076(5) 0.033(3) 0.136(7) -0.015(4) 0.026(5) 0.005(3)
C31 0.078(5) 0.038(3) 0.159(8) -0.025(4) 0.028(5) -0.010(3)
C32 0.056(4) 0.046(3) 0.095(5) -0.019(3) 0.019(3) -0.010(3)
C33 0.047(3) 0.041(3) 0.046(3) -0.001(2) 0.010(2) -0.005(2)
C34 0.042(3) 0.043(3) 0.051(3) -0.005(2) 0.008(2) -0.002(2)
C35 0.051(3) 0.065(4) 0.071(4) 0.019(3) 0.010(3) 0.000(3)
C36 0.042(3) 0.061(3) 0.057(4) -0.001(3) 0.009(3) -0.002(3)
C37 0.060(4) 0.075(4) 0.076(4) -0.023(4) 0.000(3) -0.012(3)
C38 0.062(4) 0.048(3) 0.105(5) -0.019(4) 0.016(4) -0.017(3)
C39 0.049(3) 0.056(3) 0.074(4) 0.004(3) 0.018(3) -0.007(3)
C40 0.064(4) 0.080(4) 0.075(4) 0.024(4) 0.024(3) 0.003(3)
C41 0.065(4) 0.070(4) 0.130(7) 0.028(4) 0.032(4) -0.005(3)
C42 0.171(9) 0.084(5) 0.071(5) -0.010(4) 0.062(5) 0.021(6)
C43 0.124(7) 0.086(5) 0.064(5) 0.004(4) 0.010(4) 0.037(5)
C44 0.095(5) 0.077(4) 0.045(4) 0.000(3) 0.019(3) 0.014(4)
C45 0.099(6) 0.118(6) 0.048(4) -0.016(4) 0.026(4) 0.001(5)
C46 0.088(5) 0.078(4) 0.038(3) 0.010(3) 0.029(3) 0.011(4)
C47 0.061(3) 0.062(4) 0.042(3) 0.010(3) 0.016(3) 0.004(3)
C48 0.068(4) 0.055(4) 0.033(3) 0.006(3) 0.009(3) 0.002(3)
C49 0.097(5) 0.060(4) 0.046(3) -0.005(3) 0.020(3) -0.018(3)
C50 0.107(6) 0.075(4) 0.046(4) -0.014(3) 0.019(4) -0.016(4)
C51 0.108(6) 0.130(7) 0.086(6) -0.038(5) 0.041(5) -0.053(6)
C52 0.068(4) 0.064(4) 0.051(4) 0.017(3) 0.022(3) 0.002(3)
C53 0.068(4) 0.052(3) 0.052(4) 0.018(3) 0.010(3) 0.004(3)
C54 0.048(3) 0.045(3) 0.044(3) 0.010(3) 0.006(2) 0.008(2)
C55 0.046(3) 0.049(3) 0.049(3) 0.008(3) 0.006(3) 0.006(2)
C56 0.082(4) 0.044(3) 0.052(4) 0.009(3) 0.005(3) 0.006(3)
C57 0.078(4) 0.043(3) 0.073(4) 0.011(3) 0.013(3) 0.017(3)
C58 0.067(4) 0.050(3) 0.059(4) -0.007(3) 0.001(3) 0.019(3)
C59 0.035(3) 0.049(3) 0.045(3) -0.003(2) -0.004(2) 0.006(2)
C60 0.038(3) 0.055(3) 0.042(3) -0.012(3) 0.006(2) -0.003(2)
C61 0.040(3) 0.064(4) 0.058(4) -0.014(3) 0.007(3) 0.013(3)
C62 0.039(3) 0.078(4) 0.050(3) -0.013(3) 0.014(3) 0.002(3)
C63 0.035(3) 0.074(4) 0.045(3) -0.004(3) 0.010(2) -0.002(3)
C64 0.035(2) 0.044(3) 0.043(3) -0.006(3) 0.006(2) -0.007(2)
C65 0.034(3) 0.047(3) 0.032(3) -0.004(2) 0.007(2) -0.008(2)
C66 0.045(3) 0.055(3) 0.043(3) 0.006(3) 0.007(2) -0.013(3)
C67 0.057(3) 0.045(3) 0.051(3) 0.009(3) 0.007(3) -0.012(3)
C68 0.056(4) 0.038(3) 0.052(3) 0.002(3) 0.007(3) -0.002(3)
C69 0.044(3) 0.039(3) 0.034(3) -0.001(2) 0.011(2) -0.002(2)
C70 0.042(3) 0.037(3) 0.038(3) 0.008(2) 0.009(2) 0.001(2)
C71 0.057(4) 0.039(3) 0.075(4) 0.020(3) 0.013(3) 0.014(3)
C72 0.047(3) 0.047(3) 0.069(4) 0.018(3) 0.012(3) 0.010(2)
C73 0.037(3) 0.050(3) 0.042(3) 0.002(2) 0.006(2) 0.006(2)
C74 0.039(3) 0.040(3) 0.033(3) 0.003(2) 0.007(2) 0.002(2)
C75 0.030(3) 0.039(3) 0.058(3) -0.003(2) 0.008(2) 0.002(2)
C76 0.053(3) 0.044(3) 0.069(4) -0.007(3) 0.018(3) -0.002(2)
C77 0.035(3) 0.050(3) 0.076(4) -0.011(3) 0.017(3) -0.012(2)
C78 0.031(3) 0.047(3) 0.074(4) 0.003(3) 0.006(2) 0.011(2)
C79 0.043(3) 0.068(4) 0.066(4) -0.005(3) -0.001(3) 0.000(3)
C80 0.035(3) 0.056(3) 0.068(3) 0.005(3) 0.018(2) 0.001(3)
C81 0.059(3) 0.073(4) 0.056(3) 0.001(3) 0.017(3) 0.005(3)
C82 0.048(3) 0.069(4) 0.126(6) -0.004(4) 0.043(4) -0.004(3)
Cu1 0.0461(4) 0.0344(3) 0.0568(4) 0.0082(3) 0.0152(3) 0.0028(3)
Cu2 0.0548(4) 0.0399(4) 0.0785(5) 0.0053(4) 0.0232(4) 0.0065(3)
F1 0.202(7) 0.073(3) 0.211(7) -0.040(4) 0.045(5) -0.026(4)
F2 0.161(6) 0.323(13) 0.190(7) 0.074(8) -0.008(5) 0.066(8)
F3 0.173(6) 0.219(9) 0.306(11) 0.002(8) 0.143(7) -0.011(6)
F4 0.127(5) 0.058(3) 0.542(18) -0.016(6) 0.104(8) -0.027(3)
F5 0.248(9) 0.184(7) 0.235(9) -0.064(7) -0.144(7) 0.101(7)
F6 0.168(5) 0.162(6) 0.251(8) -0.045(6) 0.143(6) -0.049(5)
F7 0.51(3) 0.168(10) 0.43(2) 0.019(12) 0.097(19) -0.177(14)
F8 0.61(2) 0.179(8) 0.224(10) 0.019(8) 0.200(13) 0.053(13)
F9 0.49(3) 0.41(3) 0.71(5) 0.37(4) -0.10(3) -0.02(3)
F10 0.50(2) 0.256(13) 0.43(2) 0.198(14) 0.32(2) 0.160(16)
F11 0.57(3) 0.290(14) 0.269(13) 0.073(12) 0.271(18) 0.028(18)
F12 1.38(7) 0.076(6) 0.330(18) 0.001(8) 0.43(3) -0.030(16)
N1 0.041(2) 0.036(2) 0.042(2) 0.0008(19) 0.0117(18) 0.0007(18)
N2 0.034(2) 0.041(2) 0.033(2) 0.0037(19) 0.0049(17) 0.0014(18)
N3 0.041(2) 0.046(3) 0.037(2) 0.0065(19) 0.0081(19) 0.0035(18)
N4 0.045(2) 0.047(2) 0.032(2) -0.0011(18) 0.0106(18) 0.0030(19)
N5 0.053(3) 0.038(2) 0.038(2) -0.0018(19) 0.009(2) 0.002(2)
N6 0.036(2) 0.031(2) 0.036(2) 0.0011(17) 0.0061(17) 0.0007(16)
N7 0.040(2) 0.044(2) 0.028(2) 0.0036(18) 0.0071(18) -0.0023(18)
N8 0.038(2) 0.041(2) 0.034(2) -0.003(2) 0.0077(16) -0.001(2)
N9 0.040(2) 0.042(2) 0.046(3) -0.005(2) 0.0027(19) 0.0021(19)
N10 0.057(3) 0.057(3) 0.037(2) -0.002(2) 0.009(2) 0.003(2)
P1 0.0509(9) 0.0516(9) 0.1321(17) 0.0012(11) 0.0261(11) 0.0035(8)
P2 0.399(7) 0.0662(18) 0.182(4) 0.037(2) 0.173(5) 0.027(3)

loop_
_atom_type_symbol
_atom_type_description
_atom_type_scat_dispersion_real
_atom_type_scat_dispersion_imag
_atom_type_scat_source
C C 0.0033 0.0016 'International Tables Vol C Tables 4.2.6.8 and 6.1.1.4'
H H 0.0000 0.0000 'International Tables Vol C Tables 4.2.6.8 and 6.1.1.4'
N N 0.0061 0.0033 'International Tables Vol C Tables 4.2.6.8 and 6.1.1.4'
F F 0.0171 0.0103 'International Tables Vol C Tables 4.2.6.8 and 6.1.1.4'
P P 0.1023 0.0942 'International Tables Vol C Tables 4.2.6.8 and 6.1.1.4'
Cu Cu 0.3201 1.2651 'International Tables Vol C Tables 4.2.6.8 and 6.1.1.4'

loop_
_geom_angle_atom_site_label_1
_geom_angle_atom_site_label_2
_geom_angle_atom_site_label_3
_geom_angle
C1 C3 C2 108.5(5)
C1 C3 C8 119.2(5)
C2 C3 C8 111.9(5)
C1 C3 C4 119.5(5)
C2 C3 C4 110.8(4)
C8 C3 C4 85.3(4)
C5 C4 C9 107.0(4)
C5 C4 C3 110.4(4)
C9 C4 C3 87.3(5)
C11 C5 C6 117.5(5)
C11 C5 C4 125.7(5)
C6 C5 C4 116.7(5)
N1 C6 C5 123.1(4)
N1 C6 C7 118.7(4)
C5 C6 C7 118.2(4)
C10 C7 C6 113.5(5)
C10 C7 C8 111.7(5)
C6 C7 C8 109.7(4)
C7 C8 C9 109.1(4)
C7 C8 C3 110.7(4)
C9 C8 C3 87.2(4)
C4 C9 C8 86.6(4)
C5 C11 C12 120.4(5)
C11 C12 C13 118.9(5)
N1 C13 C12 121.8(4)
N1 C13 C14 116.5(4)
C12 C13 C14 121.7(4)
N2 C14 C15 122.0(5)
N2 C14 C13 118.0(4)
C15 C14 C13 120.0(5)
C16 C15 C14 118.6(5)
C17 C16 C15 119.5(5)
C16 C17 C18 119.4(5)
N2 C18 C17 121.6(5)
N2 C18 C19 115.8(4)
C17 C18 C19 122.6(5)
N3 C19 C20 123.5(5)
N3 C19 C18 114.0(4)
C20 C19 C18 122.4(5)
C21 C20 C19 118.1(6)
C20 C21 C22 119.6(5)
C23 C22 C21 117.8(6)
N3 C23 C22 123.2(5)
N3 C23 C24 116.5(4)
C22 C23 C24 120.2(5)
N4 C24 C25 122.1(5)
N4 C24 C23 117.1(4)
C25 C24 C23 120.7(5)
C26 C25 C24 119.4(6)
C25 C26 C27 120.0(5)
C26 C27 C28 119.1(6)
N4 C28 C27 120.7(5)
N4 C28 C29 116.3(4)
C27 C28 C29 122.8(5)
N5 C29 C30 121.4(5)
N5 C29 C28 117.2(5)
C30 C29 C28 121.4(5)
C29 C30 C31 119.5(6)
C32 C31 C30 119.0(6)
C31 C32 C33 119.4(5)
C31 C32 C38 123.5(6)
C33 C32 C38 117.0(5)
N5 C33 C32 121.3(5)
N5 C33 C34 120.5(4)
C32 C33 C34 118.2(5)
C33 C34 C35 115.2(4)
C33 C34 C36 109.5(4)
C35 C34 C36 109.3(4)
C34 C36 C37 108.6(5)
C34 C36 C39 113.4(5)
C37 C36 C39 87.2(5)
C38 C37 C36 84.7(5)
C32 C38 C39 110.3(5)
C32 C38 C37 107.0(6)
C39 C38 C37 88.9(5)
C40 C39 C38 118.7(5)
C40 C39 C41 109.4(5)
C38 C39 C41 111.1(5)
C40 C39 C36 118.9(5)
C38 C39 C36 84.7(4)
C41 C39 C36 112.1(5)
C43 C44 C50 119.2(6)
C43 C44 C46 120.0(6)
C50 C44 C46 85.7(5)
C43 C44 C42 108.2(6)
C50 C44 C42 110.4(6)
C46 C44 C42 111.8(5)
C46 C45 C50 84.9(5)
C47 C46 C45 107.4(5)
C47 C46 C44 109.0(5)
C45 C46 C44 88.5(6)
C52 C47 C48 117.8(6)
C52 C47 C46 125.4(5)
C48 C47 C46 116.8(6)
N10 C48 C47 123.7(5)
N10 C48 C49 117.7(5)
C47 C48 C49 118.6(5)
C51 C49 C48 113.7(6)
C51 C49 C50 112.7(5)
C48 C49 C50 108.6(5)
C49 C50 C44 112.8(5)
C49 C50 C45 109.0(6)
C44 C50 C45 87.3(5)
C47 C52 C53 120.0(5)
C54 C53 C52 117.8(6)
N10 C54 C53 123.1(5)
N10 C54 C55 116.4(4)
C53 C54 C55 120.4(5)
N9 C55 C56 121.3(5)
N9 C55 C54 115.3(4)
C56 C55 C54 123.2(5)
C55 C56 C57 120.5(6)
C56 C57 C58 118.4(6)
C59 C58 C57 119.1(6)
N9 C59 C58 122.2(5)
N9 C59 C60 114.8(5)
C58 C59 C60 123.0(5)
N8 C60 C61 121.7(5)
N8 C60 C59 114.9(4)
C61 C60 C59 123.4(5)
C62 C61 C60 118.5(5)
C61 C62 C63 120.1(5)
C62 C63 C64 118.1(5)
N8 C64 C63 122.4(5)
N8 C64 C65 115.5(4)
C63 C64 C65 122.1(5)
N7 C65 C66 121.4(5)
N7 C65 C64 116.5(4)
C66 C65 C64 122.2(4)
C67 C66 C65 120.0(5)
C66 C67 C68 118.2(5)
C69 C68 C67 119.7(5)
N7 C69 C68 121.9(5)
N7 C69 C70 115.8(4)
C68 C69 C70 122.2(5)
N6 C70 C71 121.3(4)
N6 C70 C69 116.4(4)
C71 C70 C69 122.2(4)
C70 C71 C72 120.1(5)
C73 C72 C71 118.3(5)
C72 C73 C74 119.6(5)
C72 C73 C78 123.9(5)
C74 C73 C78 116.4(5)
N6 C74 C73 121.3(5)
N6 C74 C75 119.5(4)
C73 C74 C75 119.0(4)
C74 C75 C76 113.3(4)
C74 C75 C77 109.5(4)
C76 C75 C77 109.7(4)
C75 C77 C80 112.9(4)
C75 C77 C79 109.0(5)
C80 C77 C79 87.8(4)
C73 C78 C79 108.2(4)
C73 C78 C80 109.8(4)
C79 C78 C80 86.4(4)
C78 C79 C77 85.7(4)
C81 C80 C77 117.5(4)
C81 C80 C82 109.3(5)
C77 C80 C82 112.6(5)
C81 C80 C78 119.5(5)
C77 C80 C78 85.1(4)
C82 C80 C78 111.1(5)
N2 Cu1 N7 143.28(17)
N2 Cu1 N6 127.72(15)
N7 Cu1 N6 80.90(15)
N2 Cu1 N3 79.24(16)
N7 Cu1 N3 123.54(16)
N6 Cu1 N3 98.18(15)
N9 Cu2 N4 137.97(17)
N9 Cu2 N5 137.28(17)
N4 Cu2 N5 81.58(16)
N9 Cu2 N8 77.48(17)
N4 Cu2 N8 118.33(15)
N5 Cu2 N8 99.03(15)
C6 N1 C13 118.2(4)
C18 N2 C14 118.9(4)
C18 N2 Cu1 115.9(3)
C14 N2 Cu1 125.2(3)
C23 N3 C19 117.7(4)
C23 N3 Cu1 126.7(3)
C19 N3 Cu1 110.5(3)
C24 N4 C28 118.7(4)
C24 N4 Cu2 128.0(4)
C28 N4 Cu2 113.3(3)
C29 N5 C33 119.4(4)
C29 N5 Cu2 111.4(3)
C33 N5 Cu2 129.3(3)
C74 N6 C70 119.3(4)
C74 N6 Cu1 129.4(3)
C70 N6 Cu1 110.6(3)
C69 N7 C65 118.7(4)
C69 N7 Cu1 114.5(3)
C65 N7 Cu1 126.5(3)
C60 N8 C64 119.3(4)
C60 N8 Cu2 107.3(3)
C64 N8 Cu2 123.9(3)
C55 N9 C59 118.5(5)
C55 N9 Cu2 123.8(3)
C59 N9 Cu2 117.4(3)
C48 N10 C54 117.3(5)
F6 P1 F5 101.6(6)
F6 P1 F2 85.8(5)
F5 P1 F2 172.6(6)
F6 P1 F4 89.9(4)
F5 P1 F4 90.6(6)
F2 P1 F4 90.3(6)
F6 P1 F1 93.9(4)
F5 P1 F1 89.3(5)
F2 P1 F1 89.3(6)
F4 P1 F1 176.1(5)
F6 P1 F3 171.5(6)
F5 P1 F3 86.4(6)
F2 P1 F3 86.4(5)
F4 P1 F3 86.9(5)
F1 P1 F3 89.2(4)
F12 P2 F11 88.5(10)
F12 P2 F10 119(2)
F11 P2 F10 84.8(9)
F12 P2 F9 82.1(14)
F11 P2 F9 87.4(14)
F10 P2 F9 157.3(19)
F12 P2 F7 149.4(18)
F11 P2 F7 112.1(10)
F10 P2 F7 86.5(9)
F9 P2 F7 76.7(13)
F12 P2 F8 79.4(8)
F11 P2 F8 159.5(11)
F10 P2 F8 86.7(8)
F9 P2 F8 106.9(18)
F7 P2 F8 85.9(8)

loop_
_geom_bond_atom_site_label_1
_geom_bond_atom_site_label_2
_geom_bond_distance
C1 C3 1.519(8)
C2 C3 1.529(8)
C3 C8 1.559(8)
C3 C4 1.562(7)
C4 C5 1.492(7)
C4 C9 1.538(8)
C5 C11 1.367(7)
C5 C6 1.398(7)
C6 N1 1.332(6)
C6 C7 1.530(7)
C7 C10 1.508(7)
C7 C8 1.545(7)
C8 C9 1.546(8)
C11 C12 1.373(7)
C12 C13 1.380(6)
C13 N1 1.352(6)
C13 C14 1.490(7)
C14 N2 1.347(6)
C14 C15 1.388(7)
C15 C16 1.377(8)
C16 C17 1.373(8)
C17 C18 1.384(8)
C18 N2 1.343(6)
C18 C19 1.500(7)
C19 N3 1.346(6)
C19 C20 1.392(7)
C20 C21 1.372(9)
C21 C22 1.416(9)
C22 C23 1.383(7)
C23 N3 1.344(6)
C23 C24 1.493(7)
C24 N4 1.339(6)
C24 C25 1.390(7)
C25 C26 1.345(9)
C26 C27 1.372(8)
C27 C28 1.403(7)
C28 N4 1.353(6)
C28 C29 1.488(7)
C29 N5 1.341(7)
C29 C30 1.384(8)
C30 C31 1.394(9)
C31 C32 1.361(9)
C32 C33 1.399(7)
C32 C38 1.500(8)
C33 N5 1.351(6)
C33 C34 1.512(7)
C34 C35 1.533(7)
C34 C36 1.538(7)
C36 C37 1.561(8)
C36 C39 1.570(8)
C37 C38 1.544(10)
C38 C39 1.536(9)
C39 C40 1.515(9)
C39 C41 1.549(8)
C42 C44 1.573(9)
C43 C44 1.509(10)
C44 C50 1.540(10)
C44 C46 1.544(9)
C45 C46 1.533(10)
C45 C50 1.572(10)
C46 C47 1.502(9)
C47 C52 1.361(8)
C47 C48 1.394(7)
C48 N10 1.336(6)
C48 C49 1.535(8)
C49 C51 1.516(10)
C49 C50 1.536(8)
C52 C53 1.396(8)
C53 C54 1.385(7)
C54 N10 1.339(7)
C54 C55 1.498(7)
C55 N9 1.350(7)
C55 C56 1.371(7)
C56 C57 1.372(8)
C57 C58 1.386(8)
C58 C59 1.370(8)
C59 N9 1.354(6)
C59 C60 1.486(8)
C60 N8 1.333(7)
C60 C61 1.402(7)
C61 C62 1.372(8)
C62 C63 1.378(8)
C63 C64 1.393(7)
C64 N8 1.335(6)
C64 C65 1.483(7)
C65 N7 1.345(6)
C65 C66 1.390(7)
C66 C67 1.356(8)
C67 C68 1.393(7)
C68 C69 1.369(7)
C69 N7 1.340(6)
C69 C70 1.494(7)
C70 N6 1.357(6)
C70 C71 1.372(7)
C71 C72 1.399(8)
C72 C73 1.368(7)
C73 C74 1.405(7)
C73 C78 1.494(7)
C74 N6 1.339(6)
C74 C75 1.515(7)
C75 C76 1.520(7)
C75 C77 1.541(7)
C77 C80 1.546(8)
C77 C79 1.557(8)
C78 C79 1.557(8)
C78 C80 1.587(8)
C80 C81 1.520(8)
C80 C82 1.569(7)
Cu1 N2 2.007(4)
Cu1 N7 2.020(4)
Cu1 N6 2.111(4)
Cu1 N3 2.152(4)
Cu2 N9 2.007(4)
Cu2 N4 2.036(4)
Cu2 N5 2.099(4)
Cu2 N8 2.247(4)
F1 P1 1.509(5)
F2 P1 1.501(7)
F3 P1 1.572(7)
F4 P1 1.508(6)
F5 P1 1.473(7)
F6 P1 1.466(5)
F7 P2 1.518(12)
F8 P2 1.577(11)
F9 P2 1.51(2)
F10 P2 1.471(14)
F11 P2 1.432(9)
F12 P2 1.311(12)
